data_7238237
loop_
_publ_author_name
'Li, Jing'
'Ji, Chang-Chun'
'Lu, Zhen-Zhong'
'Wang, Tian-Wei'
'Song, You'
'Li, Yi-Zhi'
'Zheng, He-Gen'
'Guo, Zijian'
'Batten, Stuart R.'

_publ_section_title
;
 Organic--inorganic hybrid coordination polymers based on the 5-oxyacetate
 isophthalic acid (H3OABDC) ligand: syntheses, structures, magnetic and
 luminescent properties
;
_journal_issue 12
_journal_name_full CrystEngComm
_journal_page_first 4424
_journal_paper_doi 10.1039/c002090g
_journal_volume 12
_journal_year 2010
_chemical_formula_moiety 'C20 H20 Ni4 O20, 4(H2 O)'
_chemical_formula_sum 'C20 H28 Ni4 O24'
_chemical_formula_weight 887.26
_space_group_IT_number 14
_space_group_name_Hall '-P 2ybc'
_space_group_name_H-M_alt 'P 1 21/c 1'
_symmetry_cell_setting monoclinic
_symmetry_space_group_name_Hall '-P 2ybc'
_symmetry_space_group_name_H-M 'P 1 21/c 1'
_atom_sites_solution_hydrogens geom
_atom_sites_solution_primary direct
_atom_sites_solution_secondary difmap
_audit_creation_method SHELXL-97
_cell_angle_alpha 90.00
_cell_angle_beta 111.917(2)
_cell_angle_gamma 90.00
_cell_formula_units_Z 4
_cell_length_a 12.4166(16)
_cell_length_b 19.045(3)
_cell_length_c 13.6377(18)
_cell_measurement_reflns_used 4215
_cell_measurement_temperature 293(2)
_cell_measurement_theta_max 28.00
_cell_measurement_theta_min 2.18
_cell_volume 2991.9(7)
_computing_cell_refinement 'SMART (Bruker, 2000)'
_computing_data_collection 'SMART (Bruker, 2000)'
_computing_data_reduction 'SAINT (Bruker, 2000)'
_computing_molecular_graphics SHELXTL
_computing_publication_material SHELXTL
_computing_structure_refinement SHELXTL
_computing_structure_solution 'SHELXTL (Bruker, 2000)'
_diffrn_ambient_temperature 293(2)
_diffrn_measured_fraction_theta_full 0.998
_diffrn_measured_fraction_theta_max 0.998
_diffrn_measurement_device_type 'CCD area detector'
_diffrn_measurement_method 'phi and omega scans'
_diffrn_radiation_monochromator graphite
_diffrn_radiation_source 'fine-focus sealed tube'
_diffrn_radiation_type MoK\a
_diffrn_radiation_wavelength 0.71073
_diffrn_reflns_av_R_equivalents 0.0659
_diffrn_reflns_av_sigmaI/netI 0.0677
_diffrn_reflns_limit_h_max 15
_diffrn_reflns_limit_h_min -14
_diffrn_reflns_limit_k_max 23
_diffrn_reflns_limit_k_min -22
_diffrn_reflns_limit_l_max 10
_diffrn_reflns_limit_l_min -16
_diffrn_reflns_number 15907
_diffrn_reflns_theta_full 26.00
_diffrn_reflns_theta_max 26.00
_diffrn_reflns_theta_min 1.77
_exptl_absorpt_coefficient_mu 2.581
_exptl_absorpt_correction_T_max 0.552
_exptl_absorpt_correction_T_min 0.431
_exptl_absorpt_correction_type multi-scan
_exptl_absorpt_process_details 'SADABS; Bruker, 2000'
_exptl_crystal_colour green
_exptl_crystal_density_diffrn 1.970
_exptl_crystal_density_method 'not measured'
_exptl_crystal_description block
_exptl_crystal_F_000 1808
_exptl_crystal_size_max 0.33
_exptl_crystal_size_mid 0.28
_exptl_crystal_size_min 0.23
_refine_diff_density_max 1.376
_refine_diff_density_min -0.759
_refine_diff_density_rms 0.128
_refine_ls_extinction_method none
_refine_ls_goodness_of_fit_ref 1.013
_refine_ls_hydrogen_treatment constr
_refine_ls_matrix_type full
_refine_ls_number_parameters 427
_refine_ls_number_reflns 5868
_refine_ls_number_restraints 0
_refine_ls_restrained_S_all 1.013
_refine_ls_R_factor_all 0.0643
_refine_ls_R_factor_gt 0.0491
_refine_ls_shift/su_max 0.000
_refine_ls_shift/su_mean 0.000
_refine_ls_structure_factor_coef Fsqd
_refine_ls_weighting_details 'calc w=1/[\s^2^(Fo^2^)+(0.0672P)^2^+0.0000P] where P=(Fo^2^+2Fc^2^)/3'
_refine_ls_weighting_scheme calc
_refine_ls_wR_factor_gt 0.1231
_refine_ls_wR_factor_ref 0.1306
_reflns_number_gt 4633
_reflns_number_total 5868
_reflns_threshold_expression >2sigma(I)
_cod_data_source_file c002090g.txt
_cod_data_source_block aa4
_cod_depositor_comments
;
The following automatic conversions were performed:

data item '_symmetry_cell_setting' value 'Monoclinic' was changed to
'monoclinic' in accordance with the
/home/saulius/struct/COD-crude-data/automatic-downloads/DataCite-retrospective/RSC/depositions/lib/dictionaries/cif_core.dic
dictionary named 'cif_core.dic' version 2.4.2 last updated on
2011-04-26.

Automatic conversion script
Id: cif_fix_values 6909 2019-04-08 15:41:33Z antanas 
;
_cod_original_cell_volume 2991.8(7)
_cod_original_sg_symbol_H-M 'P 21/c'
_cod_database_code 7238237

loop_
_symmetry_equiv_pos_as_xyz
'x, y, z'
'-x, y+1/2, -z+1/2'
'-x, -y, -z'
'x, -y-1/2, z-1/2'

loop_
_atom_site_label
_atom_site_type_symbol
_atom_site_fract_x
_atom_site_fract_y
_atom_site_fract_z
_atom_site_U_iso_or_equiv
_atom_site_adp_type
_atom_site_occupancy
_atom_site_symmetry_multiplicity
_atom_site_calc_flag
_atom_site_refinement_flags
C1 C 1.3730(4) 0.7096(2) 0.7585(4) 0.0185(10) Uani 1 1 d .
H1 H 1.4485 0.7270 0.7822 0.022 Uiso 1 1 d R
C2 C 1.3536(4) 0.6389(2) 0.7388(4) 0.0187(10) Uani 1 1 d .
C3 C 1.2405(4) 0.6130(2) 0.7010(3) 0.0177(10) Uani 1 1 d .
H3 H 1.2265 0.5655 0.6854 0.021 Uiso 1 1 d R
C4 C 1.1488(4) 0.6582(2) 0.6867(4) 0.0185(10) Uani 1 1 d .
C5 C 1.1679(4) 0.7291(2) 0.7079(3) 0.0165(10) Uani 1 1 d .
H5 H 1.1055 0.7590 0.6979 0.020 Uiso 1 1 d R
C6 C 1.2806(4) 0.7557(2) 0.7436(3) 0.0178(10) Uani 1 1 d .
C7 C 0.9882(4) 0.5989(3) 0.5583(4) 0.0333(13) Uani 1 1 d .
H7A H 0.9723 0.6332 0.5021 0.040 Uiso 1 1 d R
H7B H 1.0448 0.5659 0.5522 0.040 Uiso 1 1 d R
C8 C 0.8785(4) 0.5602(2) 0.5458(4) 0.0246(11) Uani 1 1 d .
C9 C 1.3025(4) 0.8329(2) 0.7649(4) 0.0178(10) Uani 1 1 d .
C10 C 1.4522(4) 0.5885(2) 0.7536(4) 0.0196(10) Uani 1 1 d .
C11 C 0.8556(4) 0.8902(2) 0.7530(3) 0.0180(10) Uani 1 1 d .
C12 C 0.8769(4) 0.8192(2) 0.7685(4) 0.0189(10) Uani 1 1 d .
H12 H 0.9521 0.8023 0.7869 0.023 Uiso 1 1 d R
C13 C 0.7862(4) 0.7726(2) 0.7573(4) 0.0192(10) Uani 1 1 d .
C14 C 0.6745(4) 0.7983(2) 0.7311(4) 0.0188(10) Uani 1 1 d .
H14 H 0.6137 0.7680 0.7252 0.023 Uiso 1 1 d R
C15 C 0.6541(4) 0.8693(2) 0.7135(3) 0.0177(10) Uani 1 1 d .
C16 C 0.7427(4) 0.9154(2) 0.7230(3) 0.0188(10) Uani 1 1 d .
H16 H 0.7271 0.9629 0.7094 0.023 Uiso 1 1 d R
C17 C 0.4835(5) 0.9108(3) 0.5798(4) 0.033 Uani 1 1 d .
H17A H 0.5353 0.9377 0.5559 0.040 Uiso 1 1 d R
H17B H 0.4638 0.8678 0.5387 0.040 Uiso 1 1 d R
C18 C 0.3749(4) 0.9523(3) 0.5611(4) 0.0255(11) Uani 1 1 d .
C19 C 0.9537(4) 0.9406(2) 0.7670(4) 0.0191(10) Uani 1 1 d .
C20 C 0.8101(4) 0.6954(2) 0.7687(4) 0.0188(10) Uani 1 1 d .
Ni1 Ni 0.70932(5) 0.56187(3) 0.81497(5) 0.01750(16) Uani 1 1 d .
Ni2 Ni 0.79504(5) 0.46399(3) 0.68138(4) 0.01602(16) Uani 1 1 d .
Ni3 Ni 0.53052(5) 0.44804(3) 0.71000(5) 0.01588(16) Uani 1 1 d .
Ni4 Ni 0.97072(5) 0.58197(3) 0.77030(5) 0.01660(16) Uani 1 1 d .
O1 O 1.0353(3) 0.63383(16) 0.6580(2) 0.0189(7) Uani 1 1 d .
O2 O 0.8226(3) 0.5344(2) 0.4595(3) 0.0394(10) Uani 1 1 d .
O3 O 0.8488(3) 0.55724(15) 0.6256(2) 0.0190(7) Uani 1 1 d .
O4 O 1.2154(3) 0.87224(16) 0.7438(3) 0.0232(8) Uani 1 1 d .
O5 O 1.4059(3) 0.85184(15) 0.8036(2) 0.0221(7) Uani 1 1 d .
O6 O 1.5537(3) 0.60757(16) 0.8094(3) 0.0251(8) Uani 1 1 d .
O7 O 1.4252(3) 0.53000(16) 0.7078(3) 0.0267(8) Uani 1 1 d .
O8 O 0.9118(3) 0.67592(16) 0.7906(3) 0.0288(8) Uani 1 1 d .
O9 O 0.7237(3) 0.65575(16) 0.7528(3) 0.0318(9) Uani 1 1 d .
O10 O 1.0552(3) 0.91826(16) 0.8145(3) 0.0240(8) Uani 1 1 d .
O11 O 0.9255(3) 1.00139(16) 0.7300(3) 0.0249(8) Uani 1 1 d .
O12 O 0.5412(3) 0.89388(16) 0.6873(2) 0.0205(7) Uani 1 1 d .
O13 O 0.3156(3) 0.9695(2) 0.4696(3) 0.0361(9) Uani 1 1 d .
O14 O 0.3518(3) 0.96783(16) 0.6415(2) 0.0196(7) Uani 1 1 d .
O15 O 0.7821(3) 0.59160(19) 0.9737(3) 0.0328(9) Uani 1 1 d .
H15B H 0.7900 0.5538 1.0089 0.039 Uiso 1 1 d R
H15C H 0.7300 0.6153 0.9852 0.039 Uiso 1 1 d R
O16 O 0.7152(3) 0.41725(18) 0.5314(2) 0.0329(9) Uani 1 1 d .
H16C H 0.6471 0.4109 0.5307 0.040 Uiso 1 1 d R
H16B H 0.7344 0.3753 0.5245 0.040 Uiso 1 1 d R
O17 O 0.6434(3) 0.50799(15) 0.6731(2) 0.0175(7) Uani 1 1 d .
H17C H 0.6119 0.5341 0.6194 0.021 Uiso 1 1 d R
O18 O 1.1130(3) 0.61339(18) 0.9025(3) 0.0309(8) Uani 1 1 d .
H18A H 1.1056 0.5981 0.9582 0.037 Uiso 1 1 d R
H18C H 1.1749 0.5969 0.8985 0.037 Uiso 1 1 d R
O19 O 0.4076(3) 0.42914(19) 0.5652(3) 0.0366(10) Uani 1 1 d .
H19A H 0.3546 0.4035 0.5718 0.044 Uiso 1 1 d R
H19C H 0.3784 0.4679 0.5366 0.044 Uiso 1 1 d R
O20 O 0.8640(3) 0.52290(15) 0.8181(2) 0.0171(7) Uani 1 1 d .
H20C H 0.8997 0.4984 0.8727 0.021 Uiso 1 1 d R
O21 O 0.4679(6) 0.3318(3) 0.4471(4) 0.110(3) Uani 1 1 d .
H21A H 0.4352 0.3380 0.3807 0.132 Uiso 1 1 d R
H21D H 0.4531 0.3665 0.4792 0.132 Uiso 1 1 d R
O22 O 0.3651(6) 0.2197(4) 0.5302(4) 0.127(3) Uani 1 1 d .
H22B H 0.3764 0.2430 0.4819 0.153 Uiso 1 1 d R
H22C H 0.4172 0.1900 0.5565 0.153 Uiso 1 1 d R
O23 O 0.8220(6) 0.2400(3) 0.0475(4) 0.133(3) Uani 1 1 d .
H23A H 0.7821 0.2739 0.0113 0.159 Uiso 1 1 d R
H23B H 0.8897 0.2546 0.0850 0.159 Uiso 1 1 d R
O24 O 0.9810(3) 0.3946(2) 0.9420(3) 0.0557(13) Uani 1 1 d .
H24B H 1.0286 0.4150 0.9199 0.067 Uiso 1 1 d R
H24D H 0.9502 0.3629 0.8967 0.067 Uiso 1 1 d R

loop_
_atom_site_aniso_label
_atom_site_aniso_U_11
_atom_site_aniso_U_22
_atom_site_aniso_U_33
_atom_site_aniso_U_23
_atom_site_aniso_U_13
_atom_site_aniso_U_12
C1 0.012(2) 0.012(2) 0.032(3) -0.0021(19) 0.008(2) -0.0026(18)
C2 0.015(2) 0.017(2) 0.026(2) -0.0012(19) 0.009(2) 0.0011(19)
C3 0.015(2) 0.012(2) 0.027(2) 0.0003(18) 0.008(2) -0.0015(18)
C4 0.012(2) 0.018(2) 0.027(3) -0.0009(19) 0.007(2) -0.0037(18)
C5 0.015(2) 0.011(2) 0.026(2) -0.0003(18) 0.011(2) 0.0021(17)
C6 0.016(2) 0.013(2) 0.023(2) -0.0020(18) 0.006(2) -0.0003(18)
C7 0.022(3) 0.045(4) 0.031(3) -0.008(2) 0.007(2) -0.016(2)
C8 0.022(3) 0.020(3) 0.030(3) 0.000(2) 0.008(2) -0.002(2)
C9 0.017(3) 0.012(2) 0.025(2) -0.0035(18) 0.008(2) -0.0022(19)
C10 0.016(3) 0.014(2) 0.031(3) 0.000(2) 0.011(2) 0.0019(19)
C11 0.021(3) 0.013(2) 0.023(2) -0.0032(18) 0.010(2) -0.0002(19)
C12 0.013(2) 0.015(2) 0.029(3) 0.0013(19) 0.008(2) 0.0015(18)
C13 0.018(3) 0.011(2) 0.031(3) 0.0016(19) 0.011(2) -0.0001(18)
C14 0.015(2) 0.013(2) 0.031(3) 0.0014(19) 0.011(2) -0.0032(18)
C15 0.012(2) 0.014(2) 0.026(3) 0.0000(18) 0.0058(19) 0.0024(17)
C16 0.018(3) 0.010(2) 0.030(3) 0.0012(19) 0.011(2) 0.0019(18)
C17 0.031 0.033 0.030 0.004 0.002 0.012
C18 0.015(3) 0.026(3) 0.031(3) -0.004(2) 0.005(2) -0.005(2)
C19 0.022(3) 0.012(2) 0.026(3) -0.0020(18) 0.012(2) 0.0005(19)
C20 0.017(3) 0.009(2) 0.030(3) 0.0020(19) 0.009(2) 0.0027(18)
Ni1 0.0124(3) 0.0105(3) 0.0294(3) -0.0021(2) 0.0077(3) -0.0012(2)
Ni2 0.0118(3) 0.0095(3) 0.0265(3) -0.0005(2) 0.0069(3) -0.0003(2)
Ni3 0.0106(3) 0.0091(3) 0.0267(3) -0.0011(2) 0.0055(2) 0.0001(2)
Ni4 0.0121(3) 0.0093(3) 0.0282(3) -0.0011(2) 0.0074(2) 0.0002(2)
O1 0.0117(17) 0.0183(17) 0.0275(17) -0.0023(13) 0.0081(14) -0.0035(13)
O2 0.032(2) 0.055(3) 0.027(2) -0.0120(18) 0.0068(17) -0.0171(19)
O3 0.0169(18) 0.0131(16) 0.0261(18) 0.0016(13) 0.0069(14) -0.0033(13)
O4 0.0152(18) 0.0110(16) 0.041(2) -0.0067(14) 0.0070(15) 0.0021(13)
O5 0.0160(18) 0.0083(15) 0.040(2) -0.0006(14) 0.0079(15) -0.0038(13)
O6 0.0124(18) 0.0172(17) 0.044(2) -0.0091(15) 0.0086(15) -0.0010(13)
O7 0.0153(18) 0.0123(17) 0.049(2) -0.0100(15) 0.0084(16) -0.0008(13)
O8 0.0183(19) 0.0102(17) 0.059(2) -0.0039(15) 0.0157(17) 0.0017(14)
O9 0.019(2) 0.0106(17) 0.063(2) 0.0083(16) 0.0131(17) -0.0001(14)
O10 0.0130(18) 0.0151(17) 0.042(2) 0.0052(15) 0.0087(15) -0.0005(13)
O11 0.0161(18) 0.0109(17) 0.048(2) 0.0046(15) 0.0124(16) -0.0010(13)
O12 0.0138(17) 0.0192(17) 0.0294(18) 0.0027(14) 0.0089(14) 0.0053(13)
O13 0.023(2) 0.055(3) 0.026(2) 0.0069(18) 0.0045(16) 0.0108(18)
O14 0.0172(18) 0.0174(17) 0.0250(17) 0.0020(13) 0.0090(14) 0.0057(13)
O15 0.028(2) 0.036(2) 0.034(2) -0.0101(16) 0.0112(17) -0.0003(16)
O16 0.033(2) 0.028(2) 0.036(2) -0.0097(16) 0.0107(17) 0.0003(16)
O17 0.0164(17) 0.0119(16) 0.0253(17) 0.0054(13) 0.0089(14) 0.0028(13)
O18 0.019(2) 0.043(2) 0.0288(19) -0.0031(16) 0.0070(15) 0.0021(16)
O19 0.026(2) 0.028(2) 0.042(2) -0.0045(17) -0.0025(17) 0.0069(16)
O20 0.0138(17) 0.0130(16) 0.0242(17) 0.0008(13) 0.0068(13) 0.0015(12)
O21 0.163(7) 0.072(4) 0.060(3) -0.025(3) 0.001(4) 0.021(4)
O22 0.156(7) 0.142(7) 0.072(4) 0.027(4) 0.029(4) -0.039(5)
O23 0.211(9) 0.108(6) 0.086(4) -0.037(4) 0.063(5) -0.070(6)
O24 0.037(3) 0.086(4) 0.039(2) 0.001(2) 0.008(2) -0.024(2)

loop_
_atom_type_symbol
_atom_type_description
_atom_type_scat_dispersion_real
_atom_type_scat_dispersion_imag
_atom_type_scat_source
C C 0.0033 0.0016 'International Tables Vol C Tables 4.2.6.8 and 6.1.1.4'
H H 0.0000 0.0000 'International Tables Vol C Tables 4.2.6.8 and 6.1.1.4'
O O 0.0106 0.0060 'International Tables Vol C Tables 4.2.6.8 and 6.1.1.4'
Ni Ni 0.3393 1.1124 'International Tables Vol C Tables 4.2.6.8 and 6.1.1.4'

loop_
_geom_angle_atom_site_label_1
_geom_angle_atom_site_label_2
_geom_angle_atom_site_label_3
_geom_angle
_geom_angle_site_symmetry_1
_geom_angle_site_symmetry_3
C2 C1 C6 120.8(4) . .
C2 C1 H1 119.7 . .
C6 C1 H1 119.6 . .
C1 C2 C3 119.8(4) . .
C1 C2 C10 121.5(4) . .
C3 C2 C10 118.6(4) . .
C4 C3 C2 119.7(4) . .
C4 C3 H3 120.0 . .
C2 C3 H3 120.3 . .
C3 C4 C5 120.8(4) . .
C3 C4 O1 121.7(4) . .
C5 C4 O1 117.4(4) . .
C4 C5 C6 120.0(4) . .
C4 C5 H5 120.0 . .
C6 C5 H5 120.1 . .
C5 C6 C1 119.0(4) . .
C5 C6 C9 120.6(4) . .
C1 C6 C9 120.4(4) . .
O1 C7 C8 111.7(4) . .
O1 C7 H7A 109.3 . .
C8 C7 H7A 109.4 . .
O1 C7 H7B 109.3 . .
C8 C7 H7B 109.1 . .
H7A C7 H7B 108.0 . .
O2 C8 O3 124.2(5) . .
O2 C8 C7 118.2(5) . .
O3 C8 C7 117.6(4) . .
O5 C9 O4 125.9(4) . .
O5 C9 C6 116.7(4) . .
O4 C9 C6 117.4(4) . .
O6 C10 O7 125.2(4) . .
O6 C10 C2 118.4(4) . .
O7 C10 C2 116.4(4) . .
C12 C11 C16 119.9(4) . .
C12 C11 C19 120.4(4) . .
C16 C11 C19 119.8(4) . .
C11 C12 C13 120.4(4) . .
C11 C12 H12 119.8 . .
C13 C12 H12 119.8 . .
C14 C13 C12 119.5(4) . .
C14 C13 C20 121.0(4) . .
C12 C13 C20 119.5(4) . .
C15 C14 C13 119.5(4) . .
C15 C14 H14 120.2 . .
C13 C14 H14 120.3 . .
C16 C15 C14 121.4(4) . .
C16 C15 O12 120.2(4) . .
C14 C15 O12 118.4(4) . .
C15 C16 C11 119.4(4) . .
C15 C16 H16 120.3 . .
C11 C16 H16 120.4 . .
O12 C17 C18 111.9(4) . .
O12 C17 H17A 109.2 . .
C18 C17 H17A 109.3 . .
O12 C17 H17B 109.2 . .
C18 C17 H17B 109.2 . .
H17A C17 H17B 107.9 . .
O13 C18 O14 124.8(5) . .
O13 C18 C17 118.1(5) . .
O14 C18 C17 117.0(4) . .
O10 C19 O11 126.4(4) . .
O10 C19 C11 117.2(4) . .
O11 C19 C11 116.3(4) . .
O8 C20 O9 125.9(4) . .
O8 C20 C13 117.6(4) . .
O9 C20 C13 116.5(4) . .
O9 Ni1 O20 95.81(13) . .
O9 Ni1 O17 96.50(13) . .
O20 Ni1 O17 83.13(12) . .
O9 Ni1 O15 97.08(15) . .
O20 Ni1 O15 92.12(13) . .
O17 Ni1 O15 166.00(13) . .
O9 Ni1 O6 80.86(13) . 1_455
O20 Ni1 O6 176.63(13) . 1_455
O17 Ni1 O6 97.74(12) . 1_455
O15 Ni1 O6 87.77(13) . 1_455
O9 Ni1 O14 165.23(13) . 2_646
O20 Ni1 O14 96.84(12) . 2_646
O17 Ni1 O14 77.53(12) . 2_646
O15 Ni1 O14 90.04(13) . 2_646
O6 Ni1 O14 86.53(13) 1_455 2_646
O17 Ni2 O10 178.27(13) . 2_746
O17 Ni2 O4 98.61(12) . 2_746
O10 Ni2 O4 81.30(13) 2_746 2_746
O17 Ni2 O20 83.64(12) . .
O10 Ni2 O20 98.09(12) 2_746 .
O4 Ni2 O20 95.46(12) 2_746 .
O17 Ni2 O16 91.72(13) . .
O10 Ni2 O16 86.56(13) 2_746 .
O4 Ni2 O16 91.66(13) 2_746 .
O20 Ni2 O16 172.01(13) . .
O17 Ni2 O3 92.51(12) . .
O10 Ni2 O3 87.82(13) 2_746 .
O4 Ni2 O3 166.38(12) 2_746 .
O20 Ni2 O3 77.91(12) . .
O16 Ni2 O3 95.86(13) . .
O17 Ni3 O19 101.48(15) . .
O17 Ni3 O7 93.72(13) . 1_455
O19 Ni3 O7 82.83(13) . 1_455
O17 Ni3 O5 99.11(13) . 2_746
O19 Ni3 O5 85.86(13) . 2_746
O7 Ni3 O5 164.35(13) 1_455 2_746
O17 Ni3 O14 80.53(12) . 2_646
O19 Ni3 O14 177.29(15) . 2_646
O7 Ni3 O14 95.26(13) 1_455 2_646
O5 Ni3 O14 95.65(13) 2_746 2_646
O17 Ni3 O12 156.80(12) . 2_646
O19 Ni3 O12 101.66(14) . 2_646
O7 Ni3 O12 87.61(13) 1_455 2_646
O5 Ni3 O12 84.12(12) 2_746 2_646
O14 Ni3 O12 76.29(12) 2_646 2_646
O8 Ni4 O11 163.33(13) . 2_746
O8 Ni4 O20 97.81(13) . .
O11 Ni4 O20 94.23(13) 2_746 .
O8 Ni4 O3 99.38(13) . .
O11 Ni4 O3 93.83(13) 2_746 .
O20 Ni4 O3 81.08(12) . .
O8 Ni4 O18 81.89(14) . .
O11 Ni4 O18 83.31(13) 2_746 .
O20 Ni4 O18 109.04(13) . .
O3 Ni4 O18 169.61(14) . .
O8 Ni4 O1 86.68(13) . .
O11 Ni4 O1 86.61(13) 2_746 .
O20 Ni4 O1 157.39(12) . .
O3 Ni4 O1 76.32(12) . .
O18 Ni4 O1 93.51(13) . .
C4 O1 C7 115.8(4) . .
C4 O1 Ni4 123.0(3) . .
C7 O1 Ni4 109.0(3) . .
C8 O3 Ni4 117.9(3) . .
C8 O3 Ni2 124.7(3) . .
Ni4 O3 Ni2 93.75(12) . .
C9 O4 Ni2 127.0(3) . 2_756
C9 O5 Ni3 126.6(3) . 2_756
C10 O6 Ni1 127.1(3) . 1_655
C10 O7 Ni3 128.4(3) . 1_655
C20 O8 Ni4 129.0(3) . .
C20 O9 Ni1 131.4(3) . .
C19 O10 Ni2 126.8(3) . 2_756
C19 O11 Ni4 128.4(3) . 2_756
C15 O12 C17 114.6(4) . .
C15 O12 Ni3 127.5(3) . 2_656
C17 O12 Ni3 113.0(3) . 2_656
C18 O14 Ni3 120.4(3) . 2_656
C18 O14 Ni1 131.3(3) . 2_656
Ni3 O14 Ni1 94.43(13) 2_656 2_656
Ni1 O15 H15B 105.7 . .
Ni1 O15 H15C 105.7 . .
H15B O15 H15C 106.3 . .
Ni2 O16 H16C 100.1 . .
Ni2 O16 H16B 117.0 . .
H16C O16 H16B 100.6 . .
Ni3 O17 Ni2 118.12(14) . .
Ni3 O17 Ni1 96.73(13) . .
Ni2 O17 Ni1 96.78(12) . .
Ni3 O17 H17C 114.1 . .
Ni2 O17 H17C 114.1 . .
Ni1 O17 H17C 114.2 . .
Ni4 O18 H18A 109.6 . .
Ni4 O18 H18C 109.4 . .
H18A O18 H18C 109.5 . .
Ni3 O19 H19A 109.3 . .
Ni3 O19 H19C 109.3 . .
H19A O19 H19C 109.5 . .
Ni4 O20 Ni1 120.97(14) . .
Ni4 O20 Ni2 96.40(12) . .
Ni1 O20 Ni2 96.22(12) . .
Ni4 O20 H20C 113.4 . .
Ni1 O20 H20C 113.4 . .
Ni2 O20 H20C 113.4 . .
H21A O21 H21D 109.4 . .
H22B O22 H22C 111.2 . .
H23A O23 H23B 109.4 . .
H24B O24 H24D 104.6 . .

loop_
_geom_bond_atom_site_label_1
_geom_bond_atom_site_label_2
_geom_bond_distance
_geom_bond_site_symmetry_2
C1 C2 1.376(6) .
C1 C6 1.398(6) .
C1 H1 0.9303 .
C2 C3 1.394(6) .
C2 C10 1.509(6) .
C3 C4 1.381(6) .
C3 H3 0.9303 .
C4 C5 1.382(6) .
C4 O1 1.394(5) .
C5 C6 1.395(6) .
C5 H5 0.9301 .
C6 C9 1.504(6) .
C7 O1 1.427(5) .
C7 C8 1.501(7) .
C7 H7A 0.9702 .
C7 H7B 0.9700 .
C8 O2 1.224(6) .
C8 O3 1.275(6) .
C9 O5 1.245(5) .
C9 O4 1.258(5) .
C10 O6 1.259(5) .
C10 O7 1.260(5) .
C11 C12 1.379(6) .
C11 C16 1.391(6) .
C11 C19 1.507(6) .
C12 C13 1.396(6) .
C12 H12 0.9302 .
C13 C14 1.387(6) .
C13 C20 1.497(6) .
C14 C15 1.379(6) .
C14 H14 0.9298 .
C15 C16 1.375(6) .
C15 O12 1.393(5) .
C16 H16 0.9299 .
C17 O12 1.408(5) .
C17 C18 1.501(7) .
C17 H17A 0.9696 .
C17 H17B 0.9702 .
C18 O13 1.232(6) .
C18 O14 1.269(6) .
C19 O10 1.257(5) .
C19 O11 1.259(5) .
C20 O8 1.240(5) .
C20 O9 1.263(5) .
Ni1 O9 2.015(3) .
Ni1 O20 2.045(3) .
Ni1 O17 2.070(3) .
Ni1 O15 2.088(3) .
Ni1 O6 2.094(3) 1_455
Ni1 O14 2.114(3) 2_646
Ni2 O17 2.025(3) .
Ni2 O10 2.035(3) 2_746
Ni2 O4 2.052(3) 2_746
Ni2 O20 2.068(3) .
Ni2 O16 2.109(3) .
Ni2 O3 2.135(3) .
Ni3 O17 2.012(3) .
Ni3 O19 2.027(3) .
Ni3 O7 2.029(3) 1_455
Ni3 O5 2.031(3) 2_746
Ni3 O14 2.042(3) 2_646
Ni3 O12 2.179(3) 2_646
Ni4 O8 1.991(3) .
Ni4 O11 2.005(3) 2_746
Ni4 O20 2.023(3) .
Ni4 O3 2.044(3) .
Ni4 O18 2.086(3) .
Ni4 O1 2.210(3) .
O4 Ni2 2.052(3) 2_756
O5 Ni3 2.031(3) 2_756
O6 Ni1 2.094(3) 1_655
O7 Ni3 2.029(3) 1_655
O10 Ni2 2.035(3) 2_756
O11 Ni4 2.005(3) 2_756
O12 Ni3 2.179(3) 2_656
O14 Ni3 2.042(3) 2_656
O14 Ni1 2.114(3) 2_656
O15 H15B 0.8501 .
O15 H15C 0.8499 .
O16 H16C 0.8498 .
O16 H16B 0.8497 .
O17 H17C 0.8499 .
O18 H18A 0.8500 .
O18 H18C 0.8500 .
O19 H19A 0.8497 .
O19 H19C 0.8505 .
O20 H20C 0.8501 .
O21 H21A 0.8500 .
O21 H21D 0.8500 .
O22 H22B 0.8492 .
O22 H22C 0.8330 .
O23 H23A 0.8500 .
O23 H23B 0.8503 .
O24 H24B 0.8501 .
O24 H24D 0.8460 .

loop_
_geom_hbond_atom_site_label_D
_geom_hbond_atom_site_label_H
_geom_hbond_atom_site_label_A
_geom_hbond_distance_DH
_geom_hbond_distance_HA
_geom_hbond_distance_DA
_geom_hbond_angle_DHA
_geom_hbond_site_symmetry_A
O15 H15B O13 0.85 2.16 2.860(5) 139.2 2_646
O15 H15C O22 0.85 2.28 3.036(7) 148.1 2_656
O16 H16C O21 0.85 2.57 3.280(7) 141.2 .
O16 H16B O23 0.85 2.42 3.250(7) 166.3 4_566
O17 H17C O19 0.85 2.54 3.296(5) 149.3 3_666
O18 H18A O24 0.85 2.03 2.781(5) 146.8 3_767
O18 H18C O13 0.85 2.08 2.817(5) 144.7 4_676
O19 H19A O2 0.85 2.39 2.836(5) 113.2 3_666
O19 H19C O16 0.85 2.49 3.334(5) 173.7 3_666
O20 H20C O24 0.85 2.26 3.017(5) 148.4 .
O21 H21A O9 0.85 2.13 2.882(6) 147.1 3_666
O21 H21D O19 0.85 1.90 2.738(6) 167.8 .
O22 H22B O21 0.85 2.19 2.926(9) 145.4 .
O22 H22C O6 0.83 2.33 2.951(7) 131.5 2_746
